data_7228611
loop_
_publ_author_name
'Wang, Zhonglong'
'Yang, Jinlai'
'Yang, Yiqin'
'Fang, Hua'
'Xu, Xu'
'Rui, Jian'
'Su, Fan'
'Xu, Haijun'
'Wang, Shifa'

_publ_section_title
;
 A novel hexahydroquinazolin-2-amine-based fluorescence sensor for Cu2+
 from isolongifolanone and its biological applications
;
_journal_issue 53
_journal_name_full 'RSC Adv.'
_journal_page_first 33263
_journal_paper_doi 10.1039/C7RA04484D
_journal_volume 7
_journal_year 2017
_chemical_formula_sum 'C22 H28 N4 O0'
_chemical_formula_weight 348.48
_chemical_name_systematic
; 
 ? 
;
_space_group_IT_number 2
_symmetry_space_group_name_Hall '-P 1'
_symmetry_space_group_name_H-M 'P -1'
_atom_sites_solution_hydrogens geom
_atom_sites_solution_primary direct
_atom_sites_solution_secondary difmap
_audit_creation_method SHELXL-97
_audit_update_record
;
2017-03-01 deposited with the CCDC.
2017-06-07 downloaded from the CCDC.
;
_cell_angle_alpha 95.695(2)
_cell_angle_beta 93.482(2)
_cell_angle_gamma 97.522(2)
_cell_formula_units_Z 2
_cell_length_a 7.6253(3)
_cell_length_b 10.0149(4)
_cell_length_c 12.9039(5)
_cell_measurement_temperature 140(2)
_cell_volume 969.41(7)
_computing_structure_refinement 'SHELXL-97 (Sheldrick, 1997)'
_computing_structure_solution 'SHELXS-97 (Sheldrick, 1990)'
_diffrn_ambient_temperature 140(2)
_diffrn_measured_fraction_theta_full 0.999
_diffrn_measured_fraction_theta_max 0.999
_diffrn_radiation_monochromator graphite
_diffrn_radiation_source 'fine-focus sealed tube'
_diffrn_radiation_type MoK\a
_diffrn_radiation_wavelength 0.71073
_diffrn_reflns_av_R_equivalents 0.0940
_diffrn_reflns_av_sigmaI/netI 0.0778
_diffrn_reflns_limit_h_max 9
_diffrn_reflns_limit_h_min -9
_diffrn_reflns_limit_k_max 12
_diffrn_reflns_limit_k_min -12
_diffrn_reflns_limit_l_max 15
_diffrn_reflns_limit_l_min -15
_diffrn_reflns_number 24230
_diffrn_reflns_theta_full 26.00
_diffrn_reflns_theta_max 26.00
_diffrn_reflns_theta_min 2.47
_exptl_absorpt_coefficient_mu 0.072
_exptl_crystal_density_diffrn 1.194
_exptl_crystal_density_method 'not measured'
_exptl_crystal_F_000 376
_refine_diff_density_max 0.771
_refine_diff_density_min -0.223
_refine_diff_density_rms 0.051
_refine_ls_extinction_method none
_refine_ls_goodness_of_fit_ref 1.017
_refine_ls_hydrogen_treatment mixed
_refine_ls_matrix_type full
_refine_ls_number_parameters 235
_refine_ls_number_reflns 3808
_refine_ls_number_restraints 0
_refine_ls_restrained_S_all 1.017
_refine_ls_R_factor_all 0.1363
_refine_ls_R_factor_gt 0.0692
_refine_ls_shift/su_max 0.000
_refine_ls_shift/su_mean 0.000
_refine_ls_structure_factor_coef Fsqd
_refine_ls_weighting_details 'calc w=1/[\s^2^(Fo^2^)+(0.0851P)^2^+0.1791P] where P=(Fo^2^+2Fc^2^)/3'
_refine_ls_weighting_scheme calc
_refine_ls_wR_factor_gt 0.1510
_refine_ls_wR_factor_ref 0.1712
_reflns_number_gt 2242
_reflns_number_total 3808
_reflns_threshold_expression >2sigma(I)
_cod_data_source_file c7ra04484d2.cif
_cod_data_source_block xhj
_cod_database_code 7228611

loop_
_symmetry_equiv_pos_as_xyz
'x, y, z'
'-x, -y, -z'

loop_
_atom_site_label
_atom_site_type_symbol
_atom_site_fract_x
_atom_site_fract_y
_atom_site_fract_z
_atom_site_U_iso_or_equiv
_atom_site_adp_type
_atom_site_occupancy
_atom_site_symmetry_multiplicity
_atom_site_calc_flag
_atom_site_refinement_flags
N3 N 0.3799(3) 0.18555(19) 0.15438(15) 0.0215(5) Uani 1 1 d .
N2 N 0.2081(3) -0.02354(19) 0.08118(15) 0.0210(5) Uani 1 1 d .
N4 N 0.1277(3) 0.1816(2) 0.04617(17) 0.0298(6) Uani 1 1 d .
H4A H 0.0366 0.1374 0.0063 0.036 Uiso 1 1 calc R
H4B H 0.1446 0.2707 0.0536 0.036 Uiso 1 1 calc R
C6 C 0.3069(3) -0.0880(2) 0.14293(18) 0.0191(6) Uani 1 1 d .
C8 C 0.4752(3) 0.1170(2) 0.21425(17) 0.0182(6) Uani 1 1 d .
C7 C 0.4389(3) -0.0231(2) 0.21701(18) 0.0198(6) Uani 1 1 d .
C18 C 0.7511(3) 0.1201(3) 0.34341(19) 0.0222(6) Uani 1 1 d .
C13 C 0.6361(3) 0.2001(2) 0.27435(18) 0.0203(6) Uani 1 1 d .
H13A H 0.7139 0.2380 0.2217 0.024 Uiso 1 1 calc R
C9 C 0.2402(3) 0.1134(2) 0.09532(18) 0.0205(6) Uani 1 1 d .
C10 C 0.5481(3) -0.0960(3) 0.2874(2) 0.0243(6) Uani 1 1 d .
H10A H 0.5426 -0.1913 0.2570 0.029 Uiso 1 1 calc R
H10B H 0.4967 -0.0963 0.3560 0.029 Uiso 1 1 calc R
C11 C 0.7429(3) -0.0311(3) 0.30369(19) 0.0240(6) Uani 1 1 d .
C3 C 0.2671(3) -0.2392(2) 0.1244(2) 0.0229(6) Uani 1 1 d .
C23 C 0.8376(4) -0.1089(3) 0.3820(2) 0.0392(8) Uani 1 1 d .
H23A H 0.7844 -0.0995 0.4492 0.059 Uiso 1 1 calc R
H23B H 0.9637 -0.0720 0.3916 0.059 Uiso 1 1 calc R
H23C H 0.8251 -0.2050 0.3552 0.059 Uiso 1 1 calc R
C21 C 0.4051(4) 0.3162(3) 0.3789(2) 0.0365(7) Uani 1 1 d .
H21A H 0.3909 0.3956 0.4269 0.055 Uiso 1 1 calc R
H21B H 0.3724 0.2337 0.4123 0.055 Uiso 1 1 calc R
H21C H 0.3281 0.3142 0.3149 0.055 Uiso 1 1 calc R
N1 N 0.1900(3) -0.5206(2) 0.0831(2) 0.0456(7) Uani 1 1 d .
C17 C 0.9381(3) 0.2030(3) 0.3565(2) 0.0335(7) Uani 1 1 d .
H17A H 0.9769 0.2289 0.2885 0.040 Uiso 1 1 calc R
H17B H 1.0259 0.1510 0.3876 0.040 Uiso 1 1 calc R
C19 C 0.6866(4) 0.1545(3) 0.45293(19) 0.0303(7) Uani 1 1 d .
H19A H 0.5603 0.1190 0.4578 0.036 Uiso 1 1 calc R
H19B H 0.7612 0.1246 0.5094 0.036 Uiso 1 1 calc R
C14 C 0.5983(3) 0.3244(3) 0.3517(2) 0.0269(6) Uani 1 1 d .
C16 C 0.9148(4) 0.3293(3) 0.4309(2) 0.0435(8) Uani 1 1 d .
H16A H 0.9889 0.3339 0.4972 0.052 Uiso 1 1 calc R
H16B H 0.9462 0.4135 0.3980 0.052 Uiso 1 1 calc R
C4 C 0.1924(4) -0.3157(3) 0.1972(3) 0.0416(8) Uani 1 1 d .
H4C H 0.1667 -0.2740 0.2628 0.050 Uiso 1 1 calc R
C15 C 0.7174(4) 0.3075(3) 0.4493(2) 0.0342(7) Uani 1 1 d .
H15A H 0.6877 0.3601 0.5144 0.041 Uiso 1 1 calc R
C22 C 0.8288(4) -0.0470(3) 0.2006(2) 0.0389(8) Uani 1 1 d .
H22A H 0.7701 0.0021 0.1496 0.058 Uiso 1 1 calc R
H22B H 0.8169 -0.1432 0.1744 0.058 Uiso 1 1 calc R
H22C H 0.9548 -0.0099 0.2114 0.058 Uiso 1 1 calc R
C20 C 0.6450(4) 0.4592(3) 0.3062(2) 0.0423(8) Uani 1 1 d .
H20A H 0.6203 0.5337 0.3559 0.063 Uiso 1 1 calc R
H20B H 0.5734 0.4582 0.2404 0.063 Uiso 1 1 calc R
H20C H 0.7711 0.4716 0.2933 0.063 Uiso 1 1 calc R
C2 C 0.3041(5) -0.3060(3) 0.0311(2) 0.0458(9) Uani 1 1 d .
H2B H 0.3563 -0.2570 -0.0212 0.055 Uiso 1 1 calc R
C5 C 0.1553(4) -0.4551(3) 0.1730(3) 0.0501(9) Uani 1 1 d .
H5A H 0.1020 -0.5069 0.2234 0.060 Uiso 1 1 calc R
C1 C 0.2636(5) -0.4454(3) 0.0154(3) 0.0551(10) Uani 1 1 d .
H1B H 0.2910 -0.4900 -0.0488 0.066 Uiso 1 1 calc R

loop_
_atom_site_aniso_label
_atom_site_aniso_U_11
_atom_site_aniso_U_22
_atom_site_aniso_U_33
_atom_site_aniso_U_23
_atom_site_aniso_U_13
_atom_site_aniso_U_12
N3 0.0259(12) 0.0160(11) 0.0207(11) 0.0016(9) -0.0081(9) 0.0009(9)
N2 0.0262(12) 0.0130(11) 0.0231(11) 0.0023(9) -0.0063(9) 0.0034(9)
N4 0.0370(14) 0.0119(11) 0.0369(13) 0.0007(10) -0.0204(11) 0.0019(10)
C6 0.0213(14) 0.0140(13) 0.0227(13) 0.0039(11) 0.0007(11) 0.0036(10)
C8 0.0206(14) 0.0198(14) 0.0138(12) 0.0006(10) -0.0006(10) 0.0035(11)
C7 0.0190(14) 0.0197(14) 0.0202(13) 0.0016(11) -0.0013(10) 0.0021(10)
C18 0.0176(14) 0.0269(15) 0.0208(13) 0.0036(11) -0.0049(10) 0.0001(11)
C13 0.0192(14) 0.0218(14) 0.0187(13) 0.0026(11) -0.0020(10) 0.0000(11)
C9 0.0280(15) 0.0159(13) 0.0171(13) 0.0023(10) -0.0064(11) 0.0043(11)
C10 0.0270(15) 0.0213(14) 0.0245(14) 0.0047(11) -0.0063(11) 0.0055(11)
C11 0.0238(15) 0.0258(14) 0.0233(14) 0.0047(11) -0.0044(11) 0.0076(11)
C3 0.0200(14) 0.0180(14) 0.0297(15) 0.0022(12) -0.0118(11) 0.0053(11)
C23 0.0348(17) 0.0367(18) 0.0457(18) 0.0059(15) -0.0124(14) 0.0100(14)
C21 0.0318(17) 0.0368(17) 0.0384(17) -0.0104(14) -0.0012(13) 0.0082(13)
N1 0.0447(16) 0.0175(13) 0.071(2) 0.0039(14) -0.0211(15) 0.0024(12)
C17 0.0203(15) 0.0374(17) 0.0409(17) 0.0061(14) -0.0080(12) 0.0000(12)
C19 0.0320(16) 0.0377(17) 0.0204(14) -0.0005(12) -0.0051(12) 0.0070(13)
C14 0.0251(15) 0.0236(15) 0.0285(15) -0.0050(12) -0.0062(12) 0.0004(11)
C16 0.0368(19) 0.0357(18) 0.051(2) -0.0028(15) -0.0180(15) -0.0046(14)
C4 0.048(2) 0.0256(17) 0.053(2) 0.0097(15) 0.0133(16) 0.0029(14)
C15 0.0389(18) 0.0319(17) 0.0275(15) -0.0099(13) -0.0091(13) 0.0045(13)
C22 0.0353(18) 0.0429(18) 0.0396(18) -0.0036(14) 0.0076(14) 0.0139(14)
C20 0.049(2) 0.0217(16) 0.051(2) -0.0019(14) -0.0163(15) -0.0020(14)
C2 0.074(2) 0.0216(16) 0.0390(18) -0.0001(14) -0.0001(17) 0.0023(15)
C5 0.047(2) 0.0252(17) 0.079(3) 0.0189(18) 0.0071(18) -0.0015(15)
C1 0.085(3) 0.0272(18) 0.050(2) -0.0056(16) -0.0065(19) 0.0087(18)

loop_
_atom_type_symbol
_atom_type_description
_atom_type_scat_dispersion_real
_atom_type_scat_dispersion_imag
_atom_type_scat_source
C C 0.0033 0.0016 'International Tables Vol C Tables 4.2.6.8 and 6.1.1.4'
H H 0.0000 0.0000 'International Tables Vol C Tables 4.2.6.8 and 6.1.1.4'
N N 0.0061 0.0033 'International Tables Vol C Tables 4.2.6.8 and 6.1.1.4'
O O 0.0106 0.0060 'International Tables Vol C Tables 4.2.6.8 and 6.1.1.4'

loop_
_geom_angle_atom_site_label_1
_geom_angle_atom_site_label_2
_geom_angle_atom_site_label_3
_geom_angle
C8 N3 C9 116.7(2)
C6 N2 C9 115.9(2)
C9 N4 H4A 120.0
C9 N4 H4B 120.0
H4A N4 H4B 120.0
N2 C6 C7 124.1(2)
N2 C6 C3 114.0(2)
C7 C6 C3 121.9(2)
N3 C8 C7 123.3(2)
N3 C8 C13 114.9(2)
C7 C8 C13 121.6(2)
C6 C7 C8 114.4(2)
C6 C7 C10 123.9(2)
C8 C7 C10 121.4(2)
C11 C18 C19 117.2(2)
C11 C18 C17 115.6(2)
C19 C18 C17 100.3(2)
C11 C18 C13 114.39(19)
C19 C18 C13 101.83(19)
C17 C18 C13 105.5(2)
C8 C13 C18 115.4(2)
C8 C13 C14 116.0(2)
C18 C13 C14 104.08(19)
C8 C13 H13A 106.9
C18 C13 H13A 106.9
C14 C13 H13A 106.9
N4 C9 N2 117.6(2)
N4 C9 N3 117.9(2)
N2 C9 N3 124.5(2)
C7 C10 C11 112.7(2)
C7 C10 H10A 109.0
C11 C10 H10A 109.0
C7 C10 H10B 109.0
C11 C10 H10B 109.0
H10A C10 H10B 107.8
C10 C11 C18 109.1(2)
C10 C11 C22 109.2(2)
C18 C11 C22 110.4(2)
C10 C11 C23 107.8(2)
C18 C11 C23 112.1(2)
C22 C11 C23 108.3(2)
C2 C3 C4 117.9(3)
C2 C3 C6 119.9(2)
C4 C3 C6 122.3(2)
C11 C23 H23A 109.5
C11 C23 H23B 109.5
H23A C23 H23B 109.5
C11 C23 H23C 109.5
H23A C23 H23C 109.5
H23B C23 H23C 109.5
C14 C21 H21A 109.5
C14 C21 H21B 109.5
H21A C21 H21B 109.5
C14 C21 H21C 109.5
H21A C21 H21C 109.5
H21B C21 H21C 109.5
C1 N1 C5 116.2(3)
C18 C17 C16 103.5(2)
C18 C17 H17A 111.1
C16 C17 H17A 111.1
C18 C17 H17B 111.1
C16 C17 H17B 111.1
H17A C17 H17B 109.0
C15 C19 C18 94.9(2)
C15 C19 H19A 112.8
C18 C19 H19A 112.8
C15 C19 H19B 112.8
C18 C19 H19B 112.8
H19A C19 H19B 110.2
C21 C14 C20 107.1(2)
C21 C14 C15 109.7(2)
C20 C14 C15 114.2(2)
C21 C14 C13 113.6(2)
C20 C14 C13 111.5(2)
C15 C14 C13 100.8(2)
C15 C16 C17 103.3(2)
C15 C16 H16A 111.1
C17 C16 H16A 111.1
C15 C16 H16B 111.1
C17 C16 H16B 111.1
H16A C16 H16B 109.1
C3 C4 C5 118.8(3)
C3 C4 H4C 120.6
C5 C4 H4C 120.6
C19 C15 C16 100.8(2)
C19 C15 C14 102.0(2)
C16 C15 C14 112.5(2)
C19 C15 H15A 113.4
C16 C15 H15A 113.4
C14 C15 H15A 113.4
C11 C22 H22A 109.5
C11 C22 H22B 109.5
H22A C22 H22B 109.5
C11 C22 H22C 109.5
H22A C22 H22C 109.5
H22B C22 H22C 109.5
C14 C20 H20A 109.5
C14 C20 H20B 109.5
H20A C20 H20B 109.5
C14 C20 H20C 109.5
H20A C20 H20C 109.5
H20B C20 H20C 109.5
C3 C2 C1 118.7(3)
C3 C2 H2B 120.7
C1 C2 H2B 120.7
N1 C5 C4 123.9(3)
N1 C5 H5A 118.1
C4 C5 H5A 118.1
N1 C1 C2 124.6(3)
N1 C1 H1B 117.7
C2 C1 H1B 117.7

loop_
_geom_bond_atom_site_label_1
_geom_bond_atom_site_label_2
_geom_bond_distance
N3 C8 1.328(3)
N3 C9 1.352(3)
N2 C6 1.332(3)
N2 C9 1.353(3)
N4 C9 1.333(3)
N4 H4A 0.8800
N4 H4B 0.8800
C6 C7 1.392(3)
C6 C3 1.497(3)
C8 C7 1.399(3)
C8 C13 1.513(3)
C7 C10 1.500(3)
C18 C11 1.541(3)
C18 C19 1.546(4)
C18 C17 1.545(4)
C18 C13 1.561(3)
C13 C14 1.584(3)
C13 H13A 1.0000
C10 C11 1.534(4)
C10 H10A 0.9900
C10 H10B 0.9900
C11 C22 1.522(4)
C11 C23 1.538(3)
C3 C2 1.380(4)
C3 C4 1.373(4)
C23 H23A 0.9800
C23 H23B 0.9800
C23 H23C 0.9800
C21 C14 1.529(4)
C21 H21A 0.9800
C21 H21B 0.9800
C21 H21C 0.9800
N1 C1 1.313(4)
N1 C5 1.333(4)
C17 C16 1.547(4)
C17 H17A 0.9900
C17 H17B 0.9900
C19 C15 1.525(4)
C19 H19A 0.9900
C19 H19B 0.9900
C14 C20 1.533(4)
C14 C15 1.544(4)
C16 C15 1.528(4)
C16 H16A 0.9900
C16 H16B 0.9900
C4 C5 1.387(4)
C4 H4C 0.9500
C15 H15A 1.0000
C22 H22A 0.9800
C22 H22B 0.9800
C22 H22C 0.9800
C20 H20A 0.9800
C20 H20B 0.9800
C20 H20C 0.9800
C2 C1 1.382(4)
C2 H2B 0.9500
C5 H5A 0.9500
C1 H1B 0.9500
